data_7243072
loop_
_publ_author_name
'Singh, Abhishek'
'Singh, Reman Kumar'
'Patwari, G. Naresh'

_publ_section_title
;
 Hierarchy of \p-stacking determines the conformational preferences of
 bis-squaramates
;
_journal_issue 31
_journal_name_full CrystEngComm
_journal_page_first 5331
_journal_page_last 5336
_journal_paper_doi 10.1039/D1CE00623A
_journal_volume 23
_journal_year 2021
_chemical_formula_moiety 'C15 H18 N2 O6'
_chemical_formula_sum 'C15 H18 N2 O6'
_chemical_formula_weight 322.31
_chemical_name_common 4,4'-(propane-1,3-diylbis(methylazanediyl))bis(3-methoxycyclobut-3-ene-1,2-dione)
_chemical_name_systematic Sq-1,3-methyldimer
_space_group_crystal_system triclinic
_space_group_IT_number 2
_space_group_name_Hall '-P 1'
_space_group_name_H-M_alt 'P -1'
_atom_sites_solution_hydrogens geom
_audit_creation_date 2020-02-13
_audit_creation_method
;
Olex2 1.3-ac4
(compiled 2019.04.23 svn.r3594 for Rigaku Oxford Diffraction, GUI svn.r5739)
;
_audit_update_record
;
2020-02-26 deposited with the CCDC.	2021-06-14 downloaded from the CCDC.
;
_cell_angle_alpha 84.028(6)
_cell_angle_beta 86.103(6)
_cell_angle_gamma 89.868(5)
_cell_formula_units_Z 4
_cell_length_a 8.4804(5)
_cell_length_b 13.0556(8)
_cell_length_c 13.3103(10)
_cell_measurement_reflns_used 3137
_cell_measurement_temperature 150
_cell_measurement_theta_max 29.4320
_cell_measurement_theta_min 2.7650
_cell_volume 1462.27(17)
_computing_cell_refinement
;
CrystalClear-SM Expert 2.0 r7 (Rigaku, 2011)
;
_computing_data_collection
;
CrystalClear-SM Expert 2.0 r7 (Rigaku, 2011)
;
_computing_data_reduction
;
CrystalClear-SM Expert 2.0 r7 (Rigaku, 2011)
;
_computing_molecular_graphics 'Olex2 (Dolomanov et al., 2009)'
_computing_publication_material 'Olex2 (Dolomanov et al., 2009)'
_computing_structure_refinement 'ShelXL (Sheldrick, 2015)'
_computing_structure_solution 'ShelXT (Sheldrick, 2015)'
_diffrn_ambient_temperature 150
_diffrn_detector_area_resol_mean 28.5714
_diffrn_detector_type 'Rigaku Saturn724+'
_diffrn_measured_fraction_theta_full 0.999
_diffrn_measured_fraction_theta_max 0.999
_diffrn_measurement_details
;
List of Runs (angles in degrees, time in seconds):

  # Type    Start    End  Width  t~exp~   \w     \q     \k     \f   Frames
#--------------------------------------------------------------------------
  1  \w   -110.00  25.00   0.50    8.00    --  -20.00   0.00-108.00  270
  2  \w   -110.00  19.00   0.50    8.00    --  -20.00 -72.00-108.00  258
  3  \w    -69.00  19.00   0.50    8.00    --  -20.00 -72.00  36.00  176
  4  \w    -49.50  -3.00   0.50    8.00    --  -20.00  72.00-180.00   93
  5  \w    -39.00  -9.00   0.50    8.00    --  -20.00 -72.00 -36.00   60
  6  \w    -59.00 -43.00   0.50    8.00    --  -20.00  72.00  36.00   32
;
_diffrn_measurement_device 'AFC12 (Right): Kappa 3 circle'
_diffrn_measurement_device_type 'Rigaku Saturn724+ (2x2 bin mode)'
_diffrn_measurement_method 'profile data from \w-scans'
_diffrn_measurement_specimen_support 'Mitegen 50um'
_diffrn_radiation_type MoK\a
_diffrn_radiation_wavelength 0.71073
_diffrn_reflns_av_R_equivalents 0.0771
_diffrn_reflns_av_unetI/netI 0.1189
_diffrn_reflns_Laue_measured_fraction_full 0.999
_diffrn_reflns_Laue_measured_fraction_max 0.999
_diffrn_reflns_limit_h_max 10
_diffrn_reflns_limit_h_min -10
_diffrn_reflns_limit_k_max 14
_diffrn_reflns_limit_k_min -15
_diffrn_reflns_limit_l_max 15
_diffrn_reflns_limit_l_min -15
_diffrn_reflns_number 12356
_diffrn_reflns_point_group_measured_fraction_full 0.999
_diffrn_reflns_point_group_measured_fraction_max 0.999
_diffrn_reflns_theta_full 24.997
_diffrn_reflns_theta_max 24.997
_diffrn_reflns_theta_min 1.568
_exptl_absorpt_coefficient_mu 0.114
_exptl_absorpt_correction_T_max 1.00000
_exptl_absorpt_correction_T_min 0.87357
_exptl_absorpt_correction_type multi-scan
_exptl_absorpt_process_details
;
CrysAlisPro 1.171.38.43 (Rigaku Oxford Diffraction, 2015)
Empirical absorption correction using spherical harmonics,
 implemented in SCALE3 ABSPACK scaling algorithm.
;
_exptl_crystal_colour colourless
_exptl_crystal_colour_primary colourless
_exptl_crystal_density_diffrn 1.464
_exptl_crystal_description block
_exptl_crystal_F_000 680
_exptl_crystal_recrystallization_method 'Re-crystallisation from solvent: Methanol/ACN'
_exptl_crystal_size_max 0.21
_exptl_crystal_size_mid 0.12
_exptl_crystal_size_min 0.062
_refine_diff_density_max 0.571
_refine_diff_density_min -0.359
_refine_diff_density_rms 0.090
_refine_ls_extinction_method none
_refine_ls_goodness_of_fit_ref 1.030
_refine_ls_hydrogen_treatment constr
_refine_ls_matrix_type full
_refine_ls_number_parameters 423
_refine_ls_number_reflns 5140
_refine_ls_number_restraints 0
_refine_ls_restrained_S_all 1.030
_refine_ls_R_factor_all 0.1433
_refine_ls_R_factor_gt 0.0795
_refine_ls_shift/su_max 0.000
_refine_ls_shift/su_mean 0.000
_refine_ls_structure_factor_coef Fsqd
_refine_ls_weighting_details 'w=1/[\s^2^(Fo^2^)+(0.0822P)^2^+0.5787P] where P=(Fo^2^+2Fc^2^)/3'
_refine_ls_weighting_scheme calc
_refine_ls_wR_factor_gt 0.1752
_refine_ls_wR_factor_ref 0.2220
_reflns_Friedel_coverage 0.000
_reflns_number_gt 2861
_reflns_number_total 5140
_reflns_threshold_expression 'I > 2\s(I)'
_cod_data_source_file d1ce00623a2.cif
_cod_data_source_block gnp-1-2-n-methyldimer_mo
_cod_depositor_comments
;
Adding full bibliography for 7243068--7243072.cif.

2024-06-28
Z value and formula fixed to values more according to usual
chemical conventions.                 miguel
;
_cod_original_formula_sum 'C30 H36 N4 O12'
_cod_original_formula_weight 644.63
_cod_original_formula_moiety '2(C15 H18 N2 O6)'
_cod_original_formula_units_Z 2
_cod_database_code 7243072
_shelx_shelxl_version_number 2018/3
_shelx_space_group_comment
;
The symmetry employed for this shelxl refinement is uniquely defined
by the following loop, which should always be used as a source of
symmetry information in preference to the above space-group names.
They are only intended as comments.
;
_shelx_estimated_absorpt_t_max 0.993
_shelx_estimated_absorpt_t_min 0.976
_olex2_refinement_description
;
1. Fixed Uiso
 At 1.2 times of:
  All C(H,H) groups
 At 1.5 times of:
  All C(H,H,H) groups
2.a Secondary CH2 refined with riding coordinates:
 C00K(H00A,H00B), C00N(H00C,H00D), C00O(H00H,H00I), C00Q(H00J,H00K), C00X(H00L,
 H00M), C012(H01A,H01B)
2.b Idealised Me refined as rotating group:
 C00Y(H00E,H00F,H00G), C011(H01L,H01M,H01N), C015(H01O,H01P,H01Q), C016(H01C,
 H01D,H01E), C017(H01F,H01G,H01H), C018(H01R,H01S,H01T), C019(H01I,H01J,H01K),
 C01A(H01U,H01V,H01W)
;
_olex2_submission_special_instructions 'No special instructions were received'
_oxdiff_exptl_absorpt_empirical_details
;
Empirical correction (ABSPACK) includes:
- Absorption correction using spherical harmonics
- Frame scaling
- Detector area scaling
;

loop_
_space_group_symop_operation_xyz
'x, y, z'
'-x, -y, -z'

loop_
_atom_site_label
_atom_site_type_symbol
_atom_site_fract_x
_atom_site_fract_y
_atom_site_fract_z
_atom_site_U_iso_or_equiv
_atom_site_adp_type
_atom_site_occupancy
_atom_site_site_symmetry_order
_atom_site_calc_flag
_atom_site_refinement_flags_posn
_atom_site_refinement_flags_adp
_atom_site_refinement_flags_occupancy
_atom_site_disorder_assembly
_atom_site_disorder_group
O001 O 0.5266(3) 0.7840(2) 0.1303(2) 0.0263(7) Uani 1 1 d . . . . .
O002 O 0.0551(3) 0.2864(2) 0.1246(2) 0.0307(7) Uani 1 1 d . . . . .
O003 O 0.2279(3) 0.7660(2) 0.4094(2) 0.0344(8) Uani 1 1 d . . . . .
O004 O 0.3290(3) 0.4698(2) 0.1036(2) 0.0351(8) Uani 1 1 d . . . . .
O005 O 0.4869(3) 0.5784(2) 0.3889(2) 0.0327(8) Uani 1 1 d . . . . .
O006 O 0.2592(3) 0.9682(2) 0.1046(2) 0.0355(8) Uani 1 1 d . . . . .
O007 O 0.2954(3) 0.2655(2) 0.4048(2) 0.0350(8) Uani 1 1 d . . . . .
O008 O 0.5374(3) 1.1369(2) 0.1157(2) 0.0329(8) Uani 1 1 d . . . . .
O009 O 0.0463(3) 0.6382(2) 0.1160(2) 0.0360(8) Uani 1 1 d . . . . .
O00A O 0.0084(3) 0.4305(2) 0.3703(2) 0.0353(8) Uani 1 1 d . . . . .
O00B O 0.0422(3) 0.0788(2) 0.3856(2) 0.0346(8) Uani 1 1 d . . . . .
O00C O 0.5212(3) 0.9295(2) 0.3756(2) 0.0361(8) Uani 1 1 d . . . . .
N00D N 0.7981(4) 0.9544(2) 0.1400(2) 0.0202(8) Uani 1 1 d . . . . .
N00E N 0.7730(3) 0.7432(3) 0.3578(2) 0.0229(8) Uani 1 1 d . . . . .
N00F N -0.2373(4) 0.2433(3) 0.3518(2) 0.0249(8) Uani 1 1 d . . . . .
N00G N -0.2194(3) 0.4577(3) 0.1391(2) 0.0219(8) Uani 1 1 d . . . . .
C00H C -0.0630(4) 0.4598(3) 0.1284(3) 0.0212(9) Uani 1 1 d . . . . .
C00I C 0.6426(4) 0.9583(3) 0.1305(3) 0.0219(9) Uani 1 1 d . . . . .
C00J C 0.3729(5) 0.7601(3) 0.3946(3) 0.0234(10) Uani 1 1 d . . . . .
C00K C 0.9755(4) 0.8445(3) 0.2463(3) 0.0246(10) Uani 1 1 d . . . . .
H00A H 1.041436 0.781893 0.245214 0.030 Uiso 1 1 calc R . . . .
H00B H 1.047749 0.904177 0.245067 0.030 Uiso 1 1 calc R . . . .
C00L C 0.0603(5) 0.3881(3) 0.1218(3) 0.0235(10) Uani 1 1 d . . . . .
C00M C 0.4021(5) 0.9648(3) 0.1147(3) 0.0227(10) Uani 1 1 d . . . . .
C00N C 0.8725(4) 0.8364(3) 0.3445(3) 0.0246(10) Uani 1 1 d . . . . .
H00C H 0.940791 0.835641 0.402026 0.029 Uiso 1 1 calc R . . . .
H00D H 0.803971 0.897815 0.345344 0.029 Uiso 1 1 calc R . . . .
C00O C -0.4191(4) 0.3450(3) 0.2419(3) 0.0259(10) Uani 1 1 d . . . . .
H00H H -0.482815 0.281901 0.239729 0.031 Uiso 1 1 calc R . . . .
H00I H -0.492889 0.403809 0.242398 0.031 Uiso 1 1 calc R . . . .
C00P C 0.1545(5) 0.2605(3) 0.3897(3) 0.0254(10) Uani 1 1 d . . . . .
C00Q C -0.3353(5) 0.3354(3) 0.3401(3) 0.0255(10) Uani 1 1 d . . . . .
H00J H -0.267965 0.397029 0.341605 0.031 Uiso 1 1 calc R . . . .
H00K H -0.415240 0.333498 0.398075 0.031 Uiso 1 1 calc R . . . .
C00R C -0.0859(4) 0.2498(3) 0.3665(3) 0.0224(9) Uani 1 1 d . . . . .
C00S C 0.6166(4) 0.7496(3) 0.3719(3) 0.0231(10) Uani 1 1 d . . . . .
C00T C 0.5080(4) 0.8357(3) 0.3800(3) 0.0241(10) Uani 1 1 d . . . . .
C00U C 0.0237(5) 0.3368(3) 0.3742(3) 0.0253(10) Uani 1 1 d . . . . .
C00V C 0.4896(4) 0.6808(3) 0.3854(3) 0.0243(10) Uani 1 1 d . . . . .
C00W C 0.5212(4) 0.8856(3) 0.1265(3) 0.0254(10) Uani 1 1 d . . . . .
C00X C -0.3091(5) 0.3605(3) 0.1462(3) 0.0282(10) Uani 1 1 d . . . . .
H00L H -0.234196 0.302247 0.145452 0.034 Uiso 1 1 calc R . . . .
H00M H -0.372236 0.360340 0.086323 0.034 Uiso 1 1 calc R . . . .
C00Y C 0.8896(5) 1.0502(3) 0.1318(3) 0.0311(11) Uani 1 1 d . . . . .
H00E H 0.823487 1.107932 0.107290 0.047 Uiso 1 1 calc GR . . . .
H00F H 0.982062 1.045350 0.084249 0.047 Uiso 1 1 calc GR . . . .
H00G H 0.924553 1.061567 0.198502 0.047 Uiso 1 1 calc GR . . . .
C00Z C 0.1817(5) 0.4665(3) 0.1131(3) 0.0271(10) Uani 1 1 d . . . . .
C010 C 0.5299(5) 1.0427(3) 0.1204(3) 0.0238(10) Uani 1 1 d . . . . .
C011 C -0.3097(4) 0.5524(3) 0.1375(3) 0.0276(10) Uani 1 1 d . . . . .
H01L H -0.364281 0.556840 0.204151 0.041 Uiso 1 1 calc GR . . . .
H01M H -0.387602 0.552799 0.086320 0.041 Uiso 1 1 calc GR . . . .
H01N H -0.238110 0.611447 0.120818 0.041 Uiso 1 1 calc GR . . . .
C012 C 0.8851(4) 0.8569(3) 0.1506(3) 0.0258(10) Uani 1 1 d . . . . .
H01A H 0.960400 0.853877 0.090845 0.031 Uiso 1 1 calc R . . . .
H01B H 0.809618 0.798862 0.152402 0.031 Uiso 1 1 calc R . . . .
C013 C 0.0535(5) 0.5449(4) 0.1187(3) 0.0274(10) Uani 1 1 d . . . . .
C014 C 0.0394(5) 0.1800(3) 0.3812(3) 0.0272(10) Uani 1 1 d . . . . .
C015 C -0.3185(5) 0.1430(3) 0.3607(3) 0.0294(10) Uani 1 1 d . . . . .
H01O H -0.411369 0.143999 0.408606 0.044 Uiso 1 1 calc GR . . . .
H01P H -0.246237 0.088759 0.385201 0.044 Uiso 1 1 calc GR . . . .
H01Q H -0.351926 0.129431 0.294289 0.044 Uiso 1 1 calc GR . . . .
C016 C 0.3722(5) 0.7376(4) 0.1231(4) 0.0396(12) Uani 1 1 d . . . . .
H01C H 0.328772 0.764747 0.059415 0.059 Uiso 1 1 calc GR . . . .
H01D H 0.300814 0.754099 0.180177 0.059 Uiso 1 1 calc GR . . . .
H01E H 0.383305 0.662702 0.125010 0.059 Uiso 1 1 calc GR . . . .
C017 C 0.8521(5) 0.6428(3) 0.3648(3) 0.0291(10) Uani 1 1 d . . . . .
H01F H 0.902542 0.631313 0.298484 0.044 Uiso 1 1 calc GR . . . .
H01G H 0.774013 0.588254 0.386221 0.044 Uiso 1 1 calc GR . . . .
H01H H 0.932500 0.641672 0.414422 0.044 Uiso 1 1 calc GR . . . .
C018 C 0.2115(5) 0.2383(4) 0.1139(4) 0.0373(12) Uani 1 1 d . . . . .
H01R H 0.266256 0.265797 0.049603 0.056 Uiso 1 1 calc GR . . . .
H01S H 0.198752 0.163570 0.115020 0.056 Uiso 1 1 calc GR . . . .
H01T H 0.273751 0.253359 0.170069 0.056 Uiso 1 1 calc GR . . . .
C019 C 0.3268(5) 0.5339(4) 0.3947(4) 0.0423(13) Uani 1 1 d . . . . .
H01I H 0.274789 0.557595 0.333009 0.063 Uiso 1 1 calc GR . . . .
H01J H 0.265331 0.555938 0.453659 0.063 Uiso 1 1 calc GR . . . .
H01K H 0.333601 0.458591 0.401355 0.063 Uiso 1 1 calc GR . . . .
C01A C 0.1995(5) 0.0338(4) 0.3924(4) 0.0460(13) Uani 1 1 d . . . . .
H01U H 0.262944 0.052691 0.328828 0.069 Uiso 1 1 calc GR . . . .
H01V H 0.190221 -0.041356 0.404362 0.069 Uiso 1 1 calc GR . . . .
H01W H 0.250967 0.059876 0.448398 0.069 Uiso 1 1 calc GR . . . .

loop_
_atom_site_aniso_label
_atom_site_aniso_U_11
_atom_site_aniso_U_22
_atom_site_aniso_U_33
_atom_site_aniso_U_23
_atom_site_aniso_U_13
_atom_site_aniso_U_12
O001 0.0220(14) 0.0151(16) 0.0419(18) -0.0028(13) -0.0032(12) 0.0012(12)
O002 0.0211(15) 0.0219(18) 0.0496(19) -0.0054(15) -0.0028(13) 0.0086(13)
O003 0.0228(16) 0.035(2) 0.0455(19) -0.0047(15) 0.0003(14) 0.0013(14)
O004 0.0217(16) 0.039(2) 0.0448(19) -0.0035(16) -0.0038(13) 0.0035(14)
O005 0.0251(15) 0.0194(18) 0.0532(19) -0.0054(15) 0.0029(13) -0.0028(13)
O006 0.0231(16) 0.034(2) 0.049(2) -0.0010(16) -0.0016(14) 0.0065(14)
O007 0.0226(16) 0.033(2) 0.049(2) -0.0021(16) -0.0061(14) 0.0012(14)
O008 0.0352(17) 0.0179(18) 0.0461(19) -0.0047(15) -0.0032(14) 0.0054(14)
O009 0.0333(17) 0.0202(19) 0.056(2) -0.0106(16) -0.0002(15) 0.0010(14)
O00A 0.0364(17) 0.0153(18) 0.055(2) -0.0040(15) -0.0082(15) -0.0014(14)
O00B 0.0268(16) 0.0215(18) 0.058(2) -0.0069(15) -0.0134(14) 0.0074(13)
O00C 0.0332(17) 0.0175(18) 0.057(2) -0.0034(15) 0.0018(15) 0.0057(14)
N00D 0.0222(17) 0.0080(18) 0.0313(19) -0.0031(15) -0.0054(14) 0.0008(14)
N00E 0.0168(17) 0.018(2) 0.033(2) -0.0025(16) 0.0026(14) 0.0049(14)
N00F 0.0241(19) 0.017(2) 0.034(2) -0.0007(16) -0.0074(15) 0.0028(15)
N00G 0.0201(18) 0.0153(19) 0.0295(19) 0.0006(15) -0.0008(14) 0.0061(14)
C00H 0.025(2) 0.015(2) 0.024(2) -0.0042(18) -0.0041(17) 0.0026(17)
C00I 0.024(2) 0.018(2) 0.024(2) -0.0005(18) -0.0001(17) 0.0033(18)
C00J 0.022(2) 0.026(3) 0.022(2) 0.0015(18) -0.0025(17) -0.0007(18)
C00K 0.021(2) 0.022(2) 0.031(2) -0.0034(19) -0.0015(18) 0.0031(18)
C00L 0.025(2) 0.024(3) 0.022(2) -0.0034(19) -0.0019(17) 0.0049(18)
C00M 0.025(2) 0.019(2) 0.023(2) 0.0022(18) 0.0014(17) 0.0028(18)
C00N 0.018(2) 0.021(2) 0.033(2) 0.0022(19) 0.0005(18) -0.0005(18)
C00O 0.022(2) 0.022(2) 0.035(2) -0.0040(19) -0.0052(18) -0.0005(18)
C00P 0.028(2) 0.028(3) 0.021(2) -0.0037(19) -0.0056(18) 0.0106(19)
C00Q 0.027(2) 0.021(2) 0.028(2) -0.0016(19) -0.0031(18) 0.0050(19)
C00R 0.028(2) 0.014(2) 0.026(2) -0.0006(18) -0.0059(18) 0.0014(18)
C00S 0.025(2) 0.019(2) 0.025(2) -0.0004(18) 0.0027(17) 0.0037(18)
C00T 0.020(2) 0.023(3) 0.030(2) -0.0039(19) -0.0051(17) 0.0104(18)
C00U 0.023(2) 0.027(3) 0.026(2) -0.002(2) -0.0029(17) -0.0001(19)
C00V 0.024(2) 0.020(2) 0.028(2) 0.0015(19) 0.0008(18) 0.0045(18)
C00W 0.025(2) 0.023(3) 0.028(2) -0.003(2) -0.0002(18) 0.0011(19)
C00X 0.027(2) 0.025(3) 0.033(2) -0.004(2) -0.0031(19) -0.0025(19)
C00Y 0.028(2) 0.025(3) 0.040(3) -0.002(2) -0.0013(19) 0.001(2)
C00Z 0.034(3) 0.027(3) 0.021(2) -0.0052(19) -0.0048(18) 0.004(2)
C010 0.026(2) 0.022(3) 0.024(2) -0.0034(19) 0.0004(17) 0.0061(19)
C011 0.024(2) 0.022(3) 0.037(2) -0.004(2) 0.0015(19) 0.0078(19)
C012 0.020(2) 0.020(2) 0.037(2) -0.002(2) -0.0034(18) 0.0014(18)
C013 0.025(2) 0.027(3) 0.031(2) -0.009(2) -0.0030(18) 0.001(2)
C014 0.029(2) 0.023(3) 0.031(2) -0.005(2) -0.0041(19) 0.0035(19)
C015 0.027(2) 0.022(3) 0.041(3) -0.003(2) -0.0060(19) -0.0043(19)
C016 0.028(2) 0.032(3) 0.058(3) -0.001(2) -0.002(2) -0.005(2)
C017 0.025(2) 0.021(3) 0.042(3) -0.004(2) -0.0018(19) 0.0119(19)
C018 0.031(2) 0.026(3) 0.055(3) -0.006(2) 0.002(2) 0.009(2)
C019 0.037(3) 0.031(3) 0.057(3) 0.001(2) 0.001(2) -0.011(2)
C01A 0.042(3) 0.026(3) 0.072(4) -0.008(3) -0.011(3) 0.017(2)

loop_
_atom_type_symbol
_atom_type_description
_atom_type_scat_dispersion_real
_atom_type_scat_dispersion_imag
_atom_type_scat_source
C C 0.0033 0.0016 'International Tables Vol C Tables 4.2.6.8 and 6.1.1.4'
H H 0.0000 0.0000 'International Tables Vol C Tables 4.2.6.8 and 6.1.1.4'
N N 0.0061 0.0033 'International Tables Vol C Tables 4.2.6.8 and 6.1.1.4'
O O 0.0106 0.0060 'International Tables Vol C Tables 4.2.6.8 and 6.1.1.4'

loop_
_geom_angle_atom_site_label_1
_geom_angle_atom_site_label_2
_geom_angle_atom_site_label_3
_geom_angle
_geom_angle_site_symmetry_1
_geom_angle_site_symmetry_3
_geom_angle_publ_flag
C00W O001 C016 112.9(3) . . ?
C00L O002 C018 113.8(3) . . ?
C00V O005 C019 114.0(3) . . ?
C014 O00B C01A 114.5(3) . . ?
C00I N00D C00Y 119.5(3) . . ?
C00I N00D C012 122.5(3) . . ?
C00Y N00D C012 117.8(3) . . ?
C00S N00E C00N 121.0(3) . . ?
C00S N00E C017 120.8(3) . . ?
C017 N00E C00N 118.0(3) . . ?
C00Q N00F C015 117.3(3) . . ?
C00R N00F C00Q 121.1(3) . . ?
C00R N00F C015 121.1(3) . . ?
C00H N00G C00X 121.7(3) . . ?
C00H N00G C011 120.9(3) . . ?
C011 N00G C00X 117.2(3) . . ?
N00G C00H C00L 137.2(4) . . ?
N00G C00H C013 132.5(4) . . ?
C00L C00H C013 90.2(3) . . ?
N00D C00I C00W 135.6(4) . . ?
N00D C00I C010 133.4(4) . . ?
C00W C00I C010 91.0(3) . . ?
O003 C00J C00T 135.4(4) . . ?
O003 C00J C00V 137.8(4) . . ?
C00V C00J C00T 86.8(3) . . ?
H00A C00K H00B 107.6 . . ?
C00N C00K H00A 108.6 . . ?
C00N C00K H00B 108.6 . . ?
C00N C00K C012 114.7(3) . . ?
C012 C00K H00A 108.6 . . ?
C012 C00K H00B 108.6 . . ?
O002 C00L C00H 130.1(4) . . ?
O002 C00L C00Z 136.5(4) . . ?
C00H C00L C00Z 93.3(4) . . ?
O006 C00M C00W 136.7(4) . . ?
O006 C00M C010 135.4(4) . . ?
C00W C00M C010 87.9(3) . . ?
N00E C00N C00K 112.3(3) . . ?
N00E C00N H00C 109.1 . . ?
N00E C00N H00D 109.1 . . ?
C00K C00N H00C 109.1 . . ?
C00K C00N H00D 109.1 . . ?
H00C C00N H00D 107.9 . . ?
H00H C00O H00I 107.6 . . ?
C00Q C00O H00H 108.6 . . ?
C00Q C00O H00I 108.6 . . ?
C00X C00O H00H 108.6 . . ?
C00X C00O H00I 108.6 . . ?
C00X C00O C00Q 114.5(3) . . ?
O007 C00P C00U 135.4(4) . . ?
O007 C00P C014 137.0(4) . . ?
C014 C00P C00U 87.5(3) . . ?
N00F C00Q C00O 112.6(3) . . ?
N00F C00Q H00J 109.1 . . ?
N00F C00Q H00K 109.1 . . ?
C00O C00Q H00J 109.1 . . ?
C00O C00Q H00K 109.1 . . ?
H00J C00Q H00K 107.8 . . ?
N00F C00R C00U 134.0(4) . . ?
N00F C00R C014 136.1(4) . . ?
C014 C00R C00U 89.8(3) . . ?
N00E C00S C00T 133.3(4) . . ?
N00E C00S C00V 136.5(4) . . ?
C00V C00S C00T 90.2(3) . . ?
O00C C00T C00J 135.6(4) . . ?
O00C C00T C00S 135.6(4) . . ?
O00C C00T C00V 178.9(4) . . ?
C00J C00T C00V 45.3(2) . . ?
C00S C00T C00J 88.8(3) . . ?
C00S C00T C00V 43.6(2) . . ?
O00A C00U C00P 136.9(4) . . ?
O00A C00U C00R 134.2(4) . . ?
C00R C00U C00P 88.9(3) . . ?
O005 C00V C00J 135.4(3) . . ?
O005 C00V C00S 130.4(4) . . ?
O005 C00V C00T 176.6(3) . . ?
C00J C00V C00T 47.9(2) . . ?
C00S C00V C00J 94.2(4) . . ?
C00S C00V C00T 46.2(2) . . ?
O001 C00W C00I 130.5(4) . . ?
O001 C00W C00M 136.9(4) . . ?
C00I C00W C00M 92.5(3) . . ?
N00G C00X C00O 112.2(3) . . ?
N00G C00X H00L 109.2 . . ?
N00G C00X H00M 109.2 . . ?
C00O C00X H00L 109.2 . . ?
C00O C00X H00M 109.2 . . ?
H00L C00X H00M 107.9 . . ?
N00D C00Y H00E 109.5 . . ?
N00D C00Y H00F 109.5 . . ?
N00D C00Y H00G 109.5 . . ?
H00E C00Y H00F 109.5 . . ?
H00E C00Y H00G 109.5 . . ?
H00F C00Y H00G 109.5 . . ?
O004 C00Z C00L 136.9(4) . . ?
O004 C00Z C013 134.9(4) . . ?
C00L C00Z C013 88.1(3) . . ?
O008 C010 C00I 135.6(4) . . ?
O008 C010 C00M 135.8(4) . . ?
C00I C010 C00M 88.6(3) . . ?
N00G C011 H01L 109.5 . . ?
N00G C011 H01M 109.5 . . ?
N00G C011 H01N 109.5 . . ?
H01L C011 H01M 109.5 . . ?
H01L C011 H01N 109.5 . . ?
H01M C011 H01N 109.5 . . ?
N00D C012 C00K 112.3(3) . . ?
N00D C012 H01A 109.1 . . ?
N00D C012 H01B 109.1 . . ?
C00K C012 H01A 109.1 . . ?
C00K C012 H01B 109.1 . . ?
H01A C012 H01B 107.9 . . ?
O009 C013 C00H 135.3(4) . . ?
O009 C013 C00Z 136.3(4) . . ?
C00H C013 C00Z 88.4(3) . . ?
O00B C014 C00P 135.5(4) . . ?
O00B C014 C00R 130.7(4) . . ?
C00R C014 C00P 93.7(4) . . ?
N00F C015 H01O 109.5 . . ?
N00F C015 H01P 109.5 . . ?
N00F C015 H01Q 109.5 . . ?
H01O C015 H01P 109.5 . . ?
H01O C015 H01Q 109.5 . . ?
H01P C015 H01Q 109.5 . . ?
O001 C016 H01C 109.5 . . ?
O001 C016 H01D 109.5 . . ?
O001 C016 H01E 109.5 . . ?
H01C C016 H01D 109.5 . . ?
H01C C016 H01E 109.5 . . ?
H01D C016 H01E 109.5 . . ?
N00E C017 H01F 109.5 . . ?
N00E C017 H01G 109.5 . . ?
N00E C017 H01H 109.5 . . ?
H01F C017 H01G 109.5 . . ?
H01F C017 H01H 109.5 . . ?
H01G C017 H01H 109.5 . . ?
O002 C018 H01R 109.5 . . ?
O002 C018 H01S 109.5 . . ?
O002 C018 H01T 109.5 . . ?
H01R C018 H01S 109.5 . . ?
H01R C018 H01T 109.5 . . ?
H01S C018 H01T 109.5 . . ?
O005 C019 H01I 109.5 . . ?
O005 C019 H01J 109.5 . . ?
O005 C019 H01K 109.5 . . ?
H01I C019 H01J 109.5 . . ?
H01I C019 H01K 109.5 . . ?
H01J C019 H01K 109.5 . . ?
O00B C01A H01U 109.5 . . ?
O00B C01A H01V 109.5 . . ?
O00B C01A H01W 109.5 . . ?
H01U C01A H01V 109.5 . . ?
H01U C01A H01W 109.5 . . ?
H01V C01A H01W 109.5 . . ?

loop_
_geom_bond_atom_site_label_1
_geom_bond_atom_site_label_2
_geom_bond_distance
_geom_bond_site_symmetry_2
_geom_bond_publ_flag
O001 C00W 1.322(5) . ?
O001 C016 1.457(4) . ?
O002 C00L 1.325(5) . ?
O002 C018 1.471(5) . ?
O003 C00J 1.235(4) . ?
O004 C00Z 1.247(5) . ?
O005 C00V 1.334(5) . ?
O005 C019 1.472(4) . ?
O006 C00M 1.229(4) . ?
O007 C00P 1.228(4) . ?
O008 C010 1.226(5) . ?
O009 C013 1.216(5) . ?
O00A C00U 1.226(5) . ?
O00B C014 1.317(5) . ?
O00B C01A 1.461(5) . ?
O00C C00T 1.224(5) . ?
N00D C00I 1.334(5) . ?
N00D C00Y 1.464(5) . ?
N00D C012 1.469(5) . ?
N00E C00N 1.470(5) . ?
N00E C00S 1.331(5) . ?
N00E C017 1.469(5) . ?
N00F C00Q 1.461(5) . ?
N00F C00R 1.317(5) . ?
N00F C015 1.471(5) . ?
N00G C00H 1.324(5) . ?
N00G C00X 1.472(5) . ?
N00G C011 1.452(5) . ?
C00H C00L 1.406(6) . ?
C00H C013 1.479(5) . ?
C00I C00W 1.409(5) . ?
C00I C010 1.458(6) . ?
C00J C00T 1.503(5) . ?
C00J C00V 1.439(6) . ?
C00K H00A 0.9900 . ?
C00K H00B 0.9900 . ?
C00K C00N 1.517(5) . ?
C00K C012 1.524(5) . ?
C00L C00Z 1.444(6) . ?
C00M C00W 1.448(6) . ?
C00M C010 1.498(5) . ?
C00N H00C 0.9900 . ?
C00N H00D 0.9900 . ?
C00O H00H 0.9900 . ?
C00O H00I 0.9900 . ?
C00O C00Q 1.524(5) . ?
C00O C00X 1.523(5) . ?
C00P C00U 1.500(6) . ?
C00P C014 1.454(6) . ?
C00Q H00J 0.9900 . ?
C00Q H00K 0.9900 . ?
C00R C00U 1.485(5) . ?
C00R C014 1.409(6) . ?
C00S C00T 1.460(6) . ?
C00S C00V 1.393(5) . ?
C00T C00V 2.022(6) . ?
C00X H00L 0.9900 . ?
C00X H00M 0.9900 . ?
C00Y H00E 0.9800 . ?
C00Y H00F 0.9800 . ?
C00Y H00G 0.9800 . ?
C00Z C013 1.496(6) . ?
C011 H01L 0.9800 . ?
C011 H01M 0.9800 . ?
C011 H01N 0.9800 . ?
C012 H01A 0.9900 . ?
C012 H01B 0.9900 . ?
C015 H01O 0.9800 . ?
C015 H01P 0.9800 . ?
C015 H01Q 0.9800 . ?
C016 H01C 0.9800 . ?
C016 H01D 0.9800 . ?
C016 H01E 0.9800 . ?
C017 H01F 0.9800 . ?
C017 H01G 0.9800 . ?
C017 H01H 0.9800 . ?
C018 H01R 0.9800 . ?
C018 H01S 0.9800 . ?
C018 H01T 0.9800 . ?
C019 H01I 0.9800 . ?
C019 H01J 0.9800 . ?
C019 H01K 0.9800 . ?
C01A H01U 0.9800 . ?
C01A H01V 0.9800 . ?
C01A H01W 0.9800 . ?

loop_
_geom_torsion_atom_site_label_1
_geom_torsion_atom_site_label_2
_geom_torsion_atom_site_label_3
_geom_torsion_atom_site_label_4
_geom_torsion
_geom_torsion_site_symmetry_1
_geom_torsion_site_symmetry_2
_geom_torsion_site_symmetry_3
_geom_torsion_site_symmetry_4
_geom_torsion_publ_flag
O002 C00L C00Z O004 1.0(9) . . . . ?
O002 C00L C00Z C013 -179.8(5) . . . . ?
O003 C00J C00T O00C -1.8(9) . . . . ?
O003 C00J C00T C00S 179.0(5) . . . . ?
O003 C00J C00T C00V 179.0(6) . . . . ?
O003 C00J C00V O005 0.3(9) . . . . ?
O003 C00J C00V C00S -178.9(5) . . . . ?
O003 C00J C00V C00T -179.0(6) . . . . ?
O004 C00Z C013 O009 0.2(9) . . . . ?
O004 C00Z C013 C00H 179.8(5) . . . . ?
O006 C00M C00W O001 0.7(9) . . . . ?
O006 C00M C00W C00I 179.3(5) . . . . ?
O006 C00M C010 O008 -1.1(8) . . . . ?
O006 C00M C010 C00I -179.3(5) . . . . ?
O007 C00P C00U O00A 0.4(9) . . . . ?
O007 C00P C00U C00R -178.8(5) . . . . ?
O007 C00P C014 O00B -0.7(9) . . . . ?
O007 C00P C014 C00R 178.7(5) . . . . ?
N00D C00I C00W O001 -0.8(8) . . . . ?
N00D C00I C00W C00M -179.5(4) . . . . ?
N00D C00I C010 O008 1.3(8) . . . . ?
N00D C00I C010 C00M 179.5(4) . . . . ?
N00E C00S C00T O00C 1.2(8) . . . . ?
N00E C00S C00T C00J -179.6(4) . . . . ?
N00E C00S C00T C00V -179.6(6) . . . . ?
N00E C00S C00V O005 0.2(8) . . . . ?
N00E C00S C00V C00J 179.6(5) . . . . ?
N00E C00S C00V C00T 179.6(6) . . . . ?
N00F C00R C00U O00A 0.8(8) . . . . ?
N00F C00R C00U C00P -179.9(4) . . . . ?
N00F C00R C014 O00B -0.6(8) . . . . ?
N00F C00R C014 C00P 179.9(5) . . . . ?
N00G C00H C00L O002 0.1(8) . . . . ?
N00G C00H C00L C00Z -179.2(5) . . . . ?
N00G C00H C013 O009 -1.2(8) . . . . ?
N00G C00H C013 C00Z 179.2(4) . . . . ?
C00H N00G C00X C00O 124.2(4) . . . . ?
C00H C00L C00Z O004 -179.8(5) . . . . ?
C00H C00L C00Z C013 -0.6(3) . . . . ?
C00I N00D C012 C00K -123.6(4) . . . . ?
C00L C00H C013 O009 179.1(5) . . . . ?
C00L C00H C013 C00Z -0.6(3) . . . . ?
C00L C00Z C013 O009 -179.1(5) . . . . ?
C00L C00Z C013 C00H 0.5(3) . . . . ?
C00N N00E C00S C00T -1.4(6) . . . . ?
C00N N00E C00S C00V 179.1(4) . . . . ?
C00N C00K C012 N00D 65.0(4) . . . . ?
C00Q N00F C00R C00U -0.8(7) . . . . ?
C00Q N00F C00R C014 179.4(4) . . . . ?
C00Q C00O C00X N00G -63.3(5) . . . . ?
C00R N00F C00Q C00O 124.3(4) . . . . ?
C00S N00E C00N C00K -123.4(4) . . . . ?
C00T C00J C00V O005 179.3(5) . . . . ?
C00T C00J C00V C00S 0.1(3) . . . . ?
C00T C00S C00V O005 -179.4(4) . . . . ?
C00T C00S C00V C00J -0.1(3) . . . . ?
C00U C00P C014 O00B -179.5(5) . . . . ?
C00U C00P C014 C00R 0.0(3) . . . . ?
C00U C00R C014 O00B 179.5(5) . . . . ?
C00U C00R C014 C00P 0.0(3) . . . . ?
C00V C00J C00T O00C 179.2(5) . . . . ?
C00V C00J C00T C00S -0.1(3) . . . . ?
C00V C00S C00T O00C -179.2(5) . . . . ?
C00V C00S C00T C00J 0.1(3) . . . . ?
C00W C00I C010 O008 -179.0(5) . . . . ?
C00W C00I C010 C00M -0.7(3) . . . . ?
C00W C00M C010 O008 179.0(5) . . . . ?
C00W C00M C010 C00I 0.7(3) . . . . ?
C00X N00G C00H C00L -0.9(7) . . . . ?
C00X N00G C00H C013 179.4(4) . . . . ?
C00X C00O C00Q N00F -65.1(5) . . . . ?
C00Y N00D C00I C00W 174.5(4) . . . . ?
C00Y N00D C00I C010 -5.8(6) . . . . ?
C00Y N00D C012 C00K 61.2(4) . . . . ?
C010 C00I C00W O001 179.5(4) . . . . ?
C010 C00I C00W C00M 0.8(3) . . . . ?
C010 C00M C00W O001 -179.3(5) . . . . ?
C010 C00M C00W C00I -0.8(3) . . . . ?
C011 N00G C00H C00L -176.7(4) . . . . ?
C011 N00G C00H C013 3.6(6) . . . . ?
C011 N00G C00X C00O -59.8(5) . . . . ?
C012 N00D C00I C00W -0.6(7) . . . . ?
C012 N00D C00I C010 179.0(4) . . . . ?
C012 C00K C00N N00E 64.4(5) . . . . ?
C013 C00H C00L O002 179.9(4) . . . . ?
C013 C00H C00L C00Z 0.6(3) . . . . ?
C014 C00P C00U O00A 179.3(5) . . . . ?
C014 C00P C00U C00R 0.0(3) . . . . ?
C014 C00R C00U O00A -179.3(5) . . . . ?
C014 C00R C00U C00P 0.0(3) . . . . ?
C015 N00F C00Q C00O -64.1(4) . . . . ?
C015 N00F C00R C00U -172.1(4) . . . . ?
C015 N00F C00R C014 8.1(7) . . . . ?
C016 O001 C00W C00I -179.7(4) . . . . ?
C016 O001 C00W C00M -1.6(6) . . . . ?
C017 N00E C00N C00K 62.4(5) . . . . ?
C017 N00E C00S C00T 172.6(4) . . . . ?
C017 N00E C00S C00V -6.9(7) . . . . ?
C018 O002 C00L C00H 179.3(4) . . . . ?
C018 O002 C00L C00Z -1.8(6) . . . . ?
C019 O005 C00V C00J 6.6(6) . . . . ?
C019 O005 C00V C00S -174.4(4) . . . . ?
C01A O00B C014 C00P -6.3(7) . . . . ?
C01A O00B C014 C00R 174.4(4) . . . . ?
